data_2227926
loop_
_publ_author_name
'Wan, Chong-Qing'
'Xiao, Nai-You'
'Wang, Zi-Jia'

_publ_section_title
;
 Poly[hexa-\m-acetato-bis(dimethyl sulfoxide)trimanganese(II)]
;
_journal_coeditor_code PV2332
_journal_issue 11
_journal_name_full 'Acta Crystallographica Section E'
_journal_page_first m1478
_journal_paper_doi 10.1107/S1600536810042558
_journal_volume 66
_journal_year 2010
_chemical_formula_iupac '[Mn3 (C2 H3 O2)6 (C2 H6 O S)2]'
_chemical_formula_moiety 'C16 H30 Mn3 O14 S2'
_chemical_formula_sum 'C16 H30 Mn3 O14 S2'
_chemical_formula_weight 675.34
_chemical_name_systematic
;
Poly[hexa-\m-acetato-bis(dimethyl sulfoxide)trimanganese(II)]
;
_space_group_IT_number 5
_symmetry_cell_setting monoclinic
_symmetry_space_group_name_Hall 'C 2y'
_symmetry_space_group_name_H-M 'C 1 2 1'
_atom_sites_solution_hydrogens geom
_atom_sites_solution_primary direct
_atom_sites_solution_secondary difmap
_audit_creation_method SHELXL97
_cell_angle_alpha 90.00
_cell_angle_beta 94.906(2)
_cell_angle_gamma 90.00
_cell_formula_units_Z 2
_cell_length_a 12.8475(16)
_cell_length_b 12.5439(16)
_cell_length_c 8.6095(11)
_cell_measurement_temperature 293(2)
_cell_measurement_theta_max 25.1
_cell_measurement_theta_min 2.37
_cell_volume 1382.4(3)
_computing_cell_refinement '<i>SAINT</i> (Bruker, 2007)'
_computing_data_collection '<i>APEX2</i> (Bruker, 2007)'
_computing_data_reduction '<i>SAINT</i> (Bruker, 2007)'
_computing_molecular_graphics 'SHELXTL (Sheldrick, 2008)'
_computing_publication_material 'SHELXTL (Sheldrick, 2008) and PLATON (Spek, 2009)'
_computing_structure_refinement 'SHELXL97 (Sheldrick, 2008)'
_computing_structure_solution 'SHELXS97 (Sheldrick, 2008)'
_diffrn_ambient_temperature 293(2)
_diffrn_measured_fraction_theta_full 0.995
_diffrn_measured_fraction_theta_max 0.995
_diffrn_measurement_device_type 'Bruker SMART CCD area-detector'
_diffrn_measurement_method \w
_diffrn_radiation_monochromator graphite
_diffrn_radiation_source 'fine-focus sealed tube'
_diffrn_radiation_type MoK\a
_diffrn_radiation_wavelength 0.71073
_diffrn_reflns_av_R_equivalents 0.0195
_diffrn_reflns_av_sigmaI/netI 0.0298
_diffrn_reflns_limit_h_max 15
_diffrn_reflns_limit_h_min -15
_diffrn_reflns_limit_k_max 14
_diffrn_reflns_limit_k_min -12
_diffrn_reflns_limit_l_max 9
_diffrn_reflns_limit_l_min -10
_diffrn_reflns_number 3821
_diffrn_reflns_theta_full 25.10
_diffrn_reflns_theta_max 25.10
_diffrn_reflns_theta_min 2.37
_diffrn_standards_number 0
_exptl_absorpt_coefficient_mu 1.560
_exptl_absorpt_correction_T_max 1.000
_exptl_absorpt_correction_T_min 0.883
_exptl_absorpt_correction_type multi-scan
_exptl_absorpt_process_details '(SADABS; Bruker, 2001)'
_exptl_crystal_colour colorless
_exptl_crystal_density_diffrn 1.622
_exptl_crystal_density_method 'not measured'
_exptl_crystal_description block
_exptl_crystal_F_000 690
_exptl_crystal_size_max 0.41
_exptl_crystal_size_mid 0.36
_exptl_crystal_size_min 0.29
_refine_diff_density_max 0.391
_refine_diff_density_min -0.156
_refine_ls_abs_structure_details 'Flack (1983), 653 Friedel pairs'
_refine_ls_abs_structure_Flack 0.034(17)
_refine_ls_extinction_method none
_refine_ls_goodness_of_fit_ref 1.048
_refine_ls_hydrogen_treatment constr
_refine_ls_matrix_type full
_refine_ls_number_parameters 161
_refine_ls_number_reflns 1953
_refine_ls_number_restraints 1
_refine_ls_restrained_S_all 1.048
_refine_ls_R_factor_all 0.0215
_refine_ls_R_factor_gt 0.0210
_refine_ls_shift/su_max 0.001
_refine_ls_shift/su_mean 0.000
_refine_ls_structure_factor_coef Fsqd
_refine_ls_weighting_details 'calc w=1/[\s^2^(Fo^2^)+(0.0330P)^2^+0.3155P] P=(Fo^2^+2Fc^2^)/3'
_refine_ls_weighting_scheme calc
_refine_ls_wR_factor_gt 0.0559
_refine_ls_wR_factor_ref 0.0563
_reflns_number_gt 1919
_reflns_number_total 1953
_reflns_threshold_expression I>2\s(I)
_cod_data_source_file pv2332.cif
_cod_data_source_block I
_cod_original_sg_symbol_H-M 'C 2'
_cod_database_code 2227926
_cod_database_fobs_code 2227926

loop_
_symmetry_equiv_pos_as_xyz
'x, y, z'
'-x, y, -z'
'x+1/2, y+1/2, z'
'-x+1/2, y+1/2, -z'

loop_
_atom_site_type_symbol
_atom_site_label
_atom_site_fract_x
_atom_site_fract_y
_atom_site_fract_z
_atom_site_U_iso_or_equiv
_atom_site_adp_type
_atom_site_calc_flag
_atom_site_refinement_flags
_atom_site_occupancy
_atom_site_disorder_assembly
_atom_site_disorder_group
Mn Mn1 0.91731(2) 0.56819(3) 0.13931(4) 0.02995(11) Uani d . 1 . .
Mn Mn2 1.0000 0.43103(4) 0.5000 0.03045(14) Uani d S 1 . .
S S1 0.70961(5) 0.67013(7) 0.27681(10) 0.0504(2) Uani d . 1 . .
O O1 0.91650(12) 0.53278(16) 0.88461(19) 0.0352(4) Uani d . 1 . .
O O2 0.87911(14) 0.44946(19) 0.6590(2) 0.0447(5) Uani d . 1 . .
O O3 0.94917(16) 0.73193(16) 0.0982(2) 0.0446(5) Uani d . 1 . .
O O4 0.75455(15) 0.6046(2) 0.1528(2) 0.0526(6) Uani d . 1 . .
O O5 0.87347(19) 0.4057(2) 0.1696(3) 0.0641(6) Uani d . 1 . .
O O6 0.89783(16) 0.3166(2) 0.3901(2) 0.0517(5) Uani d . 1 . .
O O7 1.05675(14) 0.59438(15) 0.60213(19) 0.0379(4) Uani d . 1 . .
C C1 0.85462(19) 0.4827(2) 0.7865(3) 0.0318(5) Uani d . 1 . .
C C2 0.7442(2) 0.4630(3) 0.8279(4) 0.0454(7) Uani d . 1 . .
H H2A 0.7355 0.4928 0.9287 0.068 Uiso calc R 1 . .
H H2B 0.7312 0.3877 0.8299 0.068 Uiso calc R 1 . .
H H2C 0.6958 0.4961 0.7515 0.068 Uiso calc R 1 . .
C C3 1.0000 0.7770(3) 0.0000 0.0376(8) Uani d S 1 . .
C C4 1.0000 0.8965(4) 0.0000 0.0634(14) Uani d S 1 . .
H H4A 1.0425 0.9220 -0.0786 0.095 Uiso calc PR 0.50 . .
H H4B 1.0277 0.9220 0.1003 0.095 Uiso calc PR 0.50 . .
H H4C 0.9298 0.9220 -0.0217 0.095 Uiso calc PR 0.50 . .
C C5 0.7587(3) 0.2664(4) 0.2103(5) 0.0792(13) Uani d . 1 . .
H H5A 0.7291 0.2898 0.1099 0.119 Uiso calc R 1 . .
H H5B 0.7069 0.2712 0.2841 0.119 Uiso calc R 1 . .
H H5C 0.7814 0.1937 0.2033 0.119 Uiso calc R 1 . .
C C6 0.8501(2) 0.3355(2) 0.2627(3) 0.0386(6) Uani d . 1 . .
C C7 0.6698(3) 0.5766(5) 0.4144(5) 0.0873(14) Uani d . 1 . .
H H7A 0.7303 0.5483 0.4736 0.131 Uiso calc R 1 . .
H H7B 0.6320 0.5197 0.3607 0.131 Uiso calc R 1 . .
H H7C 0.6257 0.6113 0.4834 0.131 Uiso calc R 1 . .
C C8 0.5846(3) 0.7060(4) 0.1907(5) 0.0799(13) Uani d . 1 . .
H H8A 0.5918 0.7598 0.1130 0.120 Uiso calc R 1 . .
H H8B 0.5432 0.7333 0.2694 0.120 Uiso calc R 1 . .
H H8C 0.5511 0.6444 0.1429 0.120 Uiso calc R 1 . .
C C9 1.0000 0.7628(4) 0.5000 0.0727(16) Uani d S 1 . .
H H9A 0.9531 0.7883 0.4154 0.109 Uiso calc PR 0.50 . .
H H9B 1.0693 0.7883 0.4878 0.109 Uiso calc PR 0.50 . .
H H9C 0.9776 0.7883 0.5969 0.109 Uiso calc PR 0.50 . .
C C10 1.0000 0.6450(4) 0.5000 0.0383(9) Uani d S 1 . .

loop_
_atom_site_aniso_label
_atom_site_aniso_U_11
_atom_site_aniso_U_22
_atom_site_aniso_U_33
_atom_site_aniso_U_12
_atom_site_aniso_U_13
_atom_site_aniso_U_23
Mn1 0.02796(17) 0.0394(2) 0.02291(18) 0.00325(16) 0.00453(12) 0.00263(16)
Mn2 0.0318(3) 0.0360(3) 0.0238(3) 0.000 0.00371(19) 0.000
S1 0.0378(4) 0.0585(5) 0.0547(5) 0.0060(3) 0.0025(3) -0.0202(4)
O1 0.0278(8) 0.0502(11) 0.0278(9) -0.0062(8) 0.0037(7) -0.0038(8)
O2 0.0401(9) 0.0648(14) 0.0305(9) -0.0086(9) 0.0107(8) -0.0127(9)
O3 0.0549(11) 0.0398(11) 0.0407(11) 0.0029(9) 0.0141(9) 0.0029(8)
O4 0.0341(10) 0.0810(17) 0.0428(11) 0.0108(9) 0.0043(8) -0.0150(11)
O5 0.0691(15) 0.0525(15) 0.0704(16) -0.0129(12) 0.0037(12) 0.0102(12)
O6 0.0554(11) 0.0611(14) 0.0382(11) -0.0123(10) 0.0010(9) -0.0110(10)
O7 0.0454(9) 0.0452(12) 0.0229(8) -0.0039(8) 0.0019(7) 0.0009(8)
C1 0.0285(12) 0.0419(14) 0.0248(12) -0.0027(10) 0.0020(10) 0.0013(11)
C2 0.0345(13) 0.065(2) 0.0369(15) -0.0113(13) 0.0062(11) -0.0079(13)
C3 0.0337(17) 0.039(2) 0.040(2) 0.000 -0.0017(15) 0.000
C4 0.061(3) 0.041(2) 0.092(4) 0.000 0.031(3) 0.000
C5 0.078(2) 0.087(3) 0.068(2) -0.039(2) -0.020(2) 0.009(2)
C6 0.0384(13) 0.0347(14) 0.0433(15) -0.0019(11) 0.0079(11) -0.0041(12)
C7 0.076(2) 0.134(4) 0.054(2) -0.005(3) 0.0194(18) 0.000(3)
C8 0.0454(17) 0.081(3) 0.110(3) 0.0282(19) -0.0133(19) -0.029(3)
C9 0.120(5) 0.046(3) 0.051(3) 0.000 0.000(3) 0.000
C10 0.047(2) 0.043(2) 0.0272(19) 0.000 0.0116(17) 0.000

loop_
_atom_type_symbol
_atom_type_description
_atom_type_scat_dispersion_real
_atom_type_scat_dispersion_imag
_atom_type_scat_source
C C 0.0033 0.0016 'International Tables Vol C Tables 4.2.6.8 and 6.1.1.4'
H H 0.0000 0.0000 'International Tables Vol C Tables 4.2.6.8 and 6.1.1.4'
O O 0.0106 0.0060 'International Tables Vol C Tables 4.2.6.8 and 6.1.1.4'
Mn Mn 0.3368 0.7283 'International Tables Vol C Tables 4.2.6.8 and 6.1.1.4'
S S 0.1246 0.1234 'International Tables Vol C Tables 4.2.6.8 and 6.1.1.4'

loop_
_geom_angle_atom_site_label_1
_geom_angle_atom_site_label_2
_geom_angle_atom_site_label_3
_geom_angle_site_symmetry_1
_geom_angle_site_symmetry_3
_geom_angle
_geom_angle_publ_flag
O3 Mn1 O5 . . 175.34(9) ?
O3 Mn1 O4 . . 90.32(9) ?
O5 Mn1 O4 . . 85.91(10) ?
O3 Mn1 O1 . 2_756 88.70(8) ?
O5 Mn1 O1 . 2_756 94.97(9) ?
O4 Mn1 O1 . 2_756 177.66(7) ?
O3 Mn1 O1 . 1_554 90.78(7) ?
O5 Mn1 O1 . 1_554 87.19(9) ?
O4 Mn1 O1 . 1_554 99.89(7) ?
O1 Mn1 O1 2_756 1_554 78.00(7) ?
O3 Mn1 O7 . 2_756 90.53(7) ?
O5 Mn1 O7 . 2_756 92.12(9) ?
O4 Mn1 O7 . 2_756 88.74(7) ?
O1 Mn1 O7 2_756 2_756 93.39(6) ?
O1 Mn1 O7 1_554 2_756 171.26(6) ?
O6 Mn2 O6 . 2_756 94.44(13) ?
O6 Mn2 O2 . . 84.50(8) ?
O6 Mn2 O2 2_756 . 103.92(8) ?
O6 Mn2 O2 . 2_756 103.92(8) ?
O6 Mn2 O2 2_756 2_756 84.50(8) ?
O2 Mn2 O2 . 2_756 167.76(13) ?
O6 Mn2 O7 . . 158.69(8) ?
O6 Mn2 O7 2_756 . 105.48(8) ?
O2 Mn2 O7 . . 83.42(7) ?
O2 Mn2 O7 2_756 . 85.78(8) ?
O6 Mn2 O7 . 2_756 105.48(8) ?
O6 Mn2 O7 2_756 2_756 158.69(8) ?
O2 Mn2 O7 . 2_756 85.78(8) ?
O2 Mn2 O7 2_756 2_756 83.42(7) ?
O7 Mn2 O7 . 2_756 56.16(9) ?
O4 S1 C8 . . 103.40(16) ?
O4 S1 C7 . . 105.3(2) ?
C8 S1 C7 . . 98.3(2) ?
C1 O1 Mn1 . 2_756 126.19(15) ?
C1 O1 Mn1 . 1_556 134.27(15) ?
Mn1 O1 Mn1 2_756 1_556 97.36(6) ?
C1 O2 Mn2 . . 147.63(17) ?
C3 O3 Mn1 . . 132.0(2) ?
S1 O4 Mn1 . . 126.07(12) ?
C6 O5 Mn1 . . 146.5(2) ?
C6 O6 Mn2 . . 120.7(2) ?
C10 O7 Mn1 . 2_756 142.22(15) ?
C10 O7 Mn2 . . 92.1(2) ?
Mn1 O7 Mn2 2_756 . 105.15(7) ?
O2 C1 O1 . . 124.1(2) ?
O2 C1 C2 . . 117.9(2) ?
O1 C1 C2 . . 117.9(2) ?
C1 C2 H2A . . 109.5 ?
C1 C2 H2B . . 109.5 ?
H2A C2 H2B . . 109.5 ?
C1 C2 H2C . . 109.5 ?
H2A C2 H2C . . 109.5 ?
H2B C2 H2C . . 109.5 ?
O3 C3 O3 2_755 . 126.1(4) ?
O3 C3 C4 2_755 . 116.97(19) ?
O3 C3 C4 . . 116.97(19) ?
C3 C4 H4A . . 109.5 ?
C3 C4 H4B . . 109.5 ?
H4A C4 H4B . . 109.5 ?
C3 C4 H4C . . 109.5 ?
H4A C4 H4C . . 109.5 ?
H4B C4 H4C . . 109.5 ?
C6 C5 H5A . . 109.5 ?
C6 C5 H5B . . 109.5 ?
H5A C5 H5B . . 109.5 ?
C6 C5 H5C . . 109.5 ?
H5A C5 H5C . . 109.5 ?
H5B C5 H5C . . 109.5 ?
O6 C6 O5 . . 125.5(3) ?
O6 C6 C5 . . 118.3(3) ?
O5 C6 C5 . . 116.2(3) ?
S1 C7 H7A . . 109.5 ?
S1 C7 H7B . . 109.5 ?
H7A C7 H7B . . 109.5 ?
S1 C7 H7C . . 109.5 ?
H7A C7 H7C . . 109.5 ?
H7B C7 H7C . . 109.5 ?
S1 C8 H8A . . 109.5 ?
S1 C8 H8B . . 109.5 ?
H8A C8 H8B . . 109.5 ?
S1 C8 H8C . . 109.5 ?
H8A C8 H8C . . 109.5 ?
H8B C8 H8C . . 109.5 ?
C10 C9 H9A . . 109.5 ?
C10 C9 H9B . . 109.5 ?
H9A C9 H9B . . 109.5 ?
C10 C9 H9C . . 109.5 ?
H9A C9 H9C . . 109.5 ?
H9B C9 H9C . . 109.5 ?
O7 C10 O7 2_756 . 119.7(4) ?
O7 C10 C9 2_756 . 120.16(19) ?
O7 C10 C9 . . 120.16(19) ?

loop_
_geom_bond_atom_site_label_1
_geom_bond_atom_site_label_2
_geom_bond_site_symmetry_2
_geom_bond_distance
_geom_bond_publ_flag
Mn1 O3 . 2.130(2) ?
Mn1 O5 . 2.136(2) ?
Mn1 O4 . 2.1533(19) ?
Mn1 O1 2_756 2.2076(15) ?
Mn1 O1 1_554 2.2365(17) ?
Mn1 O7 2_756 2.2467(17) ?
Mn2 O6 . 2.113(2) ?
Mn2 O6 2_756 2.113(2) ?
Mn2 O2 . 2.1690(18) ?
Mn2 O2 2_756 2.1690(18) ?
Mn2 O7 . 2.3224(19) ?
Mn2 O7 2_756 2.3224(19) ?
S1 O4 . 1.501(2) ?
S1 C8 . 1.768(3) ?
S1 C7 . 1.773(5) ?
O1 C1 . 1.275(3) ?
O1 Mn1 2_756 2.2076(15) ?
O1 Mn1 1_556 2.2365(17) ?
O2 C1 . 1.239(3) ?
O3 C3 . 1.247(3) ?
O5 C6 . 1.245(4) ?
O6 C6 . 1.233(4) ?
O7 C10 . 1.264(3) ?
O7 Mn1 2_756 2.2467(17) ?
C1 C2 . 1.513(4) ?
C2 H2A . 0.9600 ?
C2 H2B . 0.9600 ?
C2 H2C . 0.9600 ?
C3 O3 2_755 1.247(3) ?
C3 C4 . 1.498(6) ?
C4 H4A . 0.9600 ?
C4 H4B . 0.9600 ?
C4 H4C . 0.9600 ?
C5 C6 . 1.499(5) ?
C5 H5A . 0.9600 ?
C5 H5B . 0.9600 ?
C5 H5C . 0.9600 ?
C7 H7A . 0.9600 ?
C7 H7B . 0.9600 ?
C7 H7C . 0.9600 ?
C8 H8A . 0.9600 ?
C8 H8B . 0.9600 ?
C8 H8C . 0.9600 ?
C9 C10 . 1.477(7) ?
C9 H9A . 0.9600 ?
C9 H9B . 0.9600 ?
C9 H9C . 0.9600 ?
C10 O7 2_756 1.264(3) ?

loop_
_geom_hbond_atom_site_label_D
_geom_hbond_atom_site_label_H
_geom_hbond_atom_site_label_A
_geom_hbond_site_symmetry_A
_geom_hbond_distance_DH
_geom_hbond_distance_HA
_geom_hbond_distance_DA
_geom_hbond_angle_DHA
_geom_hbond_publ_flag
C8 H8B O6 3_455 0.96 2.45 3.367(4) 160.3 y
C2 H2B S1 4_646 0.96 2.99 3.841(4) 147.3 y

loop_
_geom_torsion_atom_site_label_1
_geom_torsion_atom_site_label_2
_geom_torsion_atom_site_label_3
_geom_torsion_atom_site_label_4
_geom_torsion_site_symmetry_1
_geom_torsion_site_symmetry_2
_geom_torsion_site_symmetry_3
_geom_torsion_site_symmetry_4
_geom_torsion
_geom_torsion_publ_flag
O6 Mn2 O2 C1 . . . . 163.4(4) ?
O6 Mn2 O2 C1 2_756 . . . 70.2(4) ?
O2 Mn2 O2 C1 2_756 . . . -62.4(4) ?
O7 Mn2 O2 C1 . . . . -34.2(4) ?
O7 Mn2 O2 C1 2_756 . . . -90.5(4) ?
O5 Mn1 O3 C3 . . . . -96.9(11) ?
O4 Mn1 O3 C3 . . . . -132.66(18) ?
O1 Mn1 O3 C3 2_756 . . . 45.22(18) ?
O1 Mn1 O3 C3 1_554 . . . -32.76(18) ?
O7 Mn1 O3 C3 2_756 . . . 138.60(19) ?
C8 S1 O4 Mn1 . . . . 161.6(2) ?
C7 S1 O4 Mn1 . . . . -95.7(2) ?
O3 Mn1 O4 S1 . . . . -66.55(18) ?
O5 Mn1 O4 S1 . . . . 116.18(19) ?
O1 Mn1 O4 S1 2_756 . . . -132(2) ?
O1 Mn1 O4 S1 1_554 . . . -157.39(17) ?
O7 Mn1 O4 S1 2_756 . . . 23.97(18) ?
O3 Mn1 O5 C6 . . . . -114.0(11) ?
O4 Mn1 O5 C6 . . . . -78.1(4) ?
O1 Mn1 O5 C6 2_756 . . . 104.1(4) ?
O1 Mn1 O5 C6 1_554 . . . -178.2(4) ?
O7 Mn1 O5 C6 2_756 . . . 10.5(4) ?
O6 Mn2 O6 C6 2_756 . . . -148.6(2) ?
O2 Mn2 O6 C6 . . . . 107.8(2) ?
O2 Mn2 O6 C6 2_756 . . . -63.2(2) ?
O7 Mn2 O6 C6 . . . . 52.1(3) ?
O7 Mn2 O6 C6 2_756 . . . 23.7(2) ?
O6 Mn2 O7 C10 . . . . -33.4(2) ?
O6 Mn2 O7 C10 2_756 . . . 168.01(9) ?
O2 Mn2 O7 C10 . . . . -89.32(10) ?
O2 Mn2 O7 C10 2_756 . . . 84.91(9) ?
O7 Mn2 O7 C10 2_756 . . . 0.0 ?
O6 Mn2 O7 Mn1 . . . 2_756 112.59(19) ?
O6 Mn2 O7 Mn1 2_756 . . 2_756 -45.97(9) ?
O2 Mn2 O7 Mn1 . . . 2_756 56.70(8) ?
O2 Mn2 O7 Mn1 2_756 . . 2_756 -129.08(8) ?
O7 Mn2 O7 Mn1 2_756 . . 2_756 146.02(13) ?
Mn2 O2 C1 O1 . . . . 2.3(6) ?
Mn2 O2 C1 C2 . . . . -177.9(3) ?
Mn1 O1 C1 O2 2_756 . . . -2.6(4) ?
Mn1 O1 C1 O2 1_556 . . . -161.7(2) ?
Mn1 O1 C1 C2 2_756 . . . 177.7(2) ?
Mn1 O1 C1 C2 1_556 . . . 18.5(4) ?
Mn1 O3 C3 O3 . . . 2_755 -3.74(11) ?
Mn1 O3 C3 C4 . . . . 176.26(11) ?
Mn2 O6 C6 O5 . . . . 18.9(4) ?
Mn2 O6 C6 C5 . . . . -163.8(3) ?
Mn1 O5 C6 O6 . . . . -46.7(6) ?
Mn1 O5 C6 C5 . . . . 135.9(4) ?
Mn1 O7 C10 O7 2_756 . . 2_756 -118.3(3) ?
Mn2 O7 C10 O7 . . . 2_756 0.0 ?
Mn1 O7 C10 C9 2_756 . . . 61.7(3) ?
Mn2 O7 C10 C9 . . . . 180.0 ?
